data_1514715
loop_
_publ_author_name
'Liu, Bo'
'Huang, Yumin'
'Lan, Jingbo'
'Song, Feijie'
'You, Jingsong'

_publ_section_title
;
 Pd-catalyzed oxidative C--H/C--H cross-coupling of pyridines with
 heteroarenes
;
_journal_issue 5
_journal_name_full 'Chemical Science'
_journal_page_first 2163
_journal_paper_doi 10.1039/c3sc50348h
_journal_volume 4
_journal_year 2013
_chemical_absolute_configuration ad
_chemical_formula_moiety 'C16 H12 N O2 S'
_chemical_formula_sum 'C16 H12 N O2 S'
_chemical_formula_weight 282.33
_chemical_name_systematic
;
?
;
_space_group_crystal_system triclinic
_space_group_IT_number 1
_space_group_name_Hall 'P 1'
_space_group_name_H-M_alt 'P 1'
_symmetry_space_group_name_Hall 'P 1'
_symmetry_space_group_name_H-M 'P 1'
_atom_sites_solution_hydrogens geom
_atom_sites_solution_primary direct
_atom_sites_solution_secondary difmap
_audit_creation_date 2012-09-04
_audit_creation_method
;
Olex2 1.1
(compiled 2011.11.01 svn.r2039, GUI svn.r3906)
;
_cell_angle_alpha 81.543(6)
_cell_angle_beta 83.748(5)
_cell_angle_gamma 72.375(6)
_cell_formula_units_Z 2
_cell_length_a 6.0479(4)
_cell_length_b 8.1021(5)
_cell_length_c 14.5564(10)
_cell_measurement_reflns_used 1465
_cell_measurement_temperature 293(2)
_cell_measurement_theta_max 28.8920
_cell_measurement_theta_min 3.1530
_cell_volume 670.83(8)
_computing_cell_refinement
;
CrysAlisPro, Agilent Technologies,
Version 1.171.35.21 (release 20-01-2012 CrysAlis171 .NET)
(compiled Jan 23 2012,18:06:46)
;
_computing_data_collection
;
CrysAlisPro, Agilent Technologies,
Version 1.171.35.21 (release 20-01-2012 CrysAlis171 .NET)
(compiled Jan 23 2012,18:06:46)
;
_computing_data_reduction
;
CrysAlisPro, Agilent Technologies,
Version 1.171.35.21 (release 20-01-2012 CrysAlis171 .NET)
(compiled Jan 23 2012,18:06:46)
;
_computing_molecular_graphics
;
O. V. Dolomanov, L. J. Bourhis, R. J. Gildea, J. A. K. Howard and H. Puschmann,
OLEX2: a complete structure solution, refinement and analysis program.
J. Appl. Cryst. (2009). 42, 339-341.
;
_computing_publication_material
;
O. V. Dolomanov, L. J. Bourhis, R. J. Gildea, J. A. K. Howard and H. Puschmann,
OLEX2: a complete structure solution, refinement and analysis program.
J. Appl. Cryst. (2009). 42, 339-341.
;
_computing_structure_refinement
;
SHELXL, G.M. Sheldrick, Acta Cryst.
2008). A64, 112-122
;
_computing_structure_solution
;
SHELXS, G.M. Sheldrick, Acta Cryst.
(2008). A64, 112-122
;
_diffrn_ambient_temperature 293.15
_diffrn_detector_area_resol_mean 16.0874
_diffrn_measured_fraction_theta_full 0.998
_diffrn_measured_fraction_theta_max 0.998
_diffrn_measurement_details
;
1 omega -24.00 19.00 1.0000 6.0000
omega____ theta____ kappa____ phi______ frames
- -16.8924 -99.0000 -90.0000 43
2 omega -90.00 -35.00 1.0000 6.0000
omega____ theta____ kappa____ phi______ frames
- -16.8924 -178.0000 -120.0000 55
3 omega -25.00 21.00 1.0000 6.0000
omega____ theta____ kappa____ phi______ frames
- -16.8924 -99.0000 30.0000 46
4 omega -92.00 -53.00 1.0000 6.0000
omega____ theta____ kappa____ phi______ frames
- -16.8924 -178.0000 150.0000 39
5 omega -5.00 90.00 1.0000 6.0000
omega____ theta____ kappa____ phi______ frames
- 20.0174 37.0000 -150.0000 95
6 omega -31.00 64.00 1.0000 6.0000
omega____ theta____ kappa____ phi______ frames
- 20.0174 -19.0000 0.0000 95
7 omega -52.00 10.00 1.0000 6.0000
omega____ theta____ kappa____ phi______ frames
- 20.0174 -37.0000 150.0000 62
;
_diffrn_measurement_device_type 'Xcalibur, Eos'
_diffrn_measurement_method '\w scans'
_diffrn_orient_matrix_UB_11 -0.0174768000
_diffrn_orient_matrix_UB_12 -0.0282825000
_diffrn_orient_matrix_UB_13 -0.0417749000
_diffrn_orient_matrix_UB_21 -0.1165453000
_diffrn_orient_matrix_UB_22 0.0544417000
_diffrn_orient_matrix_UB_23 0.0016238000
_diffrn_orient_matrix_UB_31 0.0364081000
_diffrn_orient_matrix_UB_32 0.0692686000
_diffrn_orient_matrix_UB_33 -0.0262769000
_diffrn_radiation_monochromator graphite
_diffrn_radiation_type 'Mo K\a'
_diffrn_radiation_wavelength 0.7107
_diffrn_reflns_av_R_equivalents 0.0171
_diffrn_reflns_av_unetI/netI 0.0446
_diffrn_reflns_limit_h_max 7
_diffrn_reflns_limit_h_min -7
_diffrn_reflns_limit_k_max 10
_diffrn_reflns_limit_k_min -10
_diffrn_reflns_limit_l_max 18
_diffrn_reflns_limit_l_min -18
_diffrn_reflns_number 5668
_diffrn_reflns_theta_full 26.36
_diffrn_reflns_theta_max 26.36
_diffrn_reflns_theta_min 3.16
_diffrn_source 'Enhance (Mo) X-ray Source'
_exptl_absorpt_coefficient_mu 0.241
_exptl_absorpt_correction_T_max 1.00000
_exptl_absorpt_correction_T_min 0.98593
_exptl_absorpt_correction_type multi-scan
_exptl_absorpt_process_details
;
CrysAlisPro, Agilent Technologies,
Version 1.171.35.21 (release 20-01-2012 CrysAlis171 .NET)
(compiled Jan 23 2012,18:06:46)
Empirical absorption correction using spherical harmonics,
implemented in SCALE3 ABSPACK scaling algorithm.
;
_exptl_crystal_colour colorless
_exptl_crystal_density_diffrn 1.398
_exptl_crystal_density_method 'not measured'
_exptl_crystal_description block
_exptl_crystal_F_000 294
_exptl_crystal_size_max 0.37
_exptl_crystal_size_mid 0.28
_exptl_crystal_size_min 0.20
_refine_diff_density_max 0.626
_refine_diff_density_min -0.289
_refine_diff_density_rms 0.089
_refine_ls_abs_structure_details 'Flack H D (1983), Acta Cryst. A39, 876-881'
_refine_ls_abs_structure_Flack 0.22(13)
_refine_ls_extinction_method none
_refine_ls_goodness_of_fit_ref 1.050
_refine_ls_hydrogen_treatment constr
_refine_ls_matrix_type full
_refine_ls_number_parameters 363
_refine_ls_number_reflns 4305
_refine_ls_number_restraints 3
_refine_ls_restrained_S_all 1.049
_refine_ls_R_factor_all 0.1016
_refine_ls_R_factor_gt 0.0796
_refine_ls_shift/su_max 0.000
_refine_ls_shift/su_mean 0.000
_refine_ls_structure_factor_coef Fsqd
_refine_ls_weighting_details 'calc w=1/[\s^2^(Fo^2^)+(0.1494P)^2^+0.0000P] where P=(Fo^2^+2Fc^2^)/3'
_refine_ls_weighting_scheme calc
_refine_ls_wR_factor_gt 0.2035
_refine_ls_wR_factor_ref 0.2322
_reflns_number_gt 3238
_reflns_number_total 4305
_reflns_threshold_expression >2sigma(I)
_cod_data_source_file c3sc50348h.txt
_cod_data_source_block 1
_cod_database_code 1514715
_chemical_oxdiff_formula C12H10N4O3S1
_reflns_odcompleteness_completeness 99.78
_reflns_odcompleteness_iscentric 1
_reflns_odcompleteness_theta 26.32

loop_
_space_group_symop_id
_space_group_symop_operation_xyz
1 'x, y, z'

loop_
_atom_site_label
_atom_site_type_symbol
_atom_site_fract_x
_atom_site_fract_y
_atom_site_fract_z
_atom_site_U_iso_or_equiv
_atom_site_adp_type
_atom_site_occupancy
_atom_site_symmetry_multiplicity
_atom_site_calc_flag
_atom_site_refinement_flags
S1 S 1.0028(3) 0.1471(2) 0.27745(13) 0.0624(6) Uani 1 1 d .
S2 S 0.9533(3) 0.5080(2) 0.04170(12) 0.0613(6) Uani 1 1 d .
O1 O 1.3544(10) -0.2465(8) -0.1733(4) 0.0861(16) Uani 1 1 d .
O2 O 0.9650(8) -0.1240(6) -0.1504(3) 0.0624(12) Uani 1 1 d .
O3 O 1.0786(10) 0.7461(7) 0.4740(4) 0.0752(15) Uani 1 1 d .
O4 O 1.4627(9) 0.6202(6) 0.4660(3) 0.0787(15) Uani 1 1 d .
N2 N 1.0321(9) 0.0227(7) 0.0992(3) 0.0480(13) Uani 1 1 d .
N4 N 1.0414(9) 0.5924(7) 0.2160(3) 0.0484(13) Uani 1 1 d .
C1 C 1.2567(10) 0.0341(7) 0.2241(4) 0.0388(13) Uani 1 1 d .
C2 C 1.4777(9) -0.0070(6) 0.2704(3) 0.0312(11) Uani 1 1 d .
C3 C 1.3863(10) 0.0794(7) 0.3606(4) 0.0447(14) Uani 1 1 d .
C4 C 1.1508(10) 0.1623(7) 0.3708(4) 0.0422(13) Uani 1 1 d .
C5 C 1.0514(13) 0.2482(9) 0.4464(4) 0.0544(17) Uani 1 1 d .
H5 H 0.8926 0.3044 0.4514 0.065 Uiso 1 1 calc R
C6 C 1.1910(13) 0.2496(10) 0.5145(4) 0.0650(19) Uani 1 1 d .
H6 H 1.1267 0.3090 0.5656 0.078 Uiso 1 1 calc R
C7 C 1.4235(13) 0.1644(10) 0.5077(4) 0.0621(18) Uani 1 1 d .
H7 H 1.5141 0.1650 0.5553 0.075 Uiso 1 1 calc R
C8 C 1.5275(12) 0.0779(9) 0.4328(4) 0.0597(17) Uani 1 1 d .
H8 H 1.6860 0.0200 0.4294 0.072 Uiso 1 1 calc R
C9 C 1.2438(10) -0.0219(7) 0.1325(4) 0.0411(13) Uani 1 1 d .
C10 C 1.4429(10) -0.1119(7) 0.0836(4) 0.0492(14) Uani 1 1 d .
H10 H 1.5873 -0.1396 0.1080 0.059 Uiso 1 1 calc R
C11 C 1.4247(10) -0.1593(8) -0.0004(4) 0.0532(16) Uani 1 1 d .
H11 H 1.5568 -0.2198 -0.0339 0.064 Uiso 1 1 calc R
C12 C 1.2074(10) -0.1167(7) -0.0361(4) 0.0413(13) Uani 1 1 d .
C13 C 1.0129(11) -0.0273(8) 0.0176(4) 0.0467(15) Uani 1 1 d .
H13 H 0.8660 -0.0019 -0.0043 0.056 Uiso 1 1 calc R
C14 C 1.1842(12) -0.1713(8) -0.1267(4) 0.0515(15) Uani 1 1 d .
C15 C 0.9194(15) -0.1762(10) -0.2367(5) 0.077(2) Uani 1 1 d .
H15A H 0.7662 -0.1932 -0.2308 0.092 Uiso 1 1 calc R
H15B H 1.0332 -0.2856 -0.2489 0.092 Uiso 1 1 calc R
C16 C 0.9321(16) -0.0406(10) -0.3141(5) 0.092(3) Uani 1 1 d .
H16A H 0.8945 -0.0724 -0.3702 0.137 Uiso 1 1 calc R
H16B H 1.0867 -0.0291 -0.3222 0.137 Uiso 1 1 calc R
H16C H 0.8236 0.0685 -0.3007 0.137 Uiso 1 1 calc R
C17 C 1.2245(9) 0.4482(7) 0.0848(4) 0.0405(13) Uani 1 1 d .
C18 C 1.4218(9) 0.3501(5) 0.0267(3) 0.0299(11) Uani 1 1 d .
C19 C 1.3033(10) 0.3312(7) -0.0573(4) 0.0438(13) Uani 1 1 d .
C20 C 1.0612(10) 0.4099(7) -0.0561(4) 0.0445(14) Uani 1 1 d .
C21 C 0.9358(12) 0.4022(8) -0.1290(4) 0.0544(17) Uani 1 1 d .
H21 H 0.7761 0.4554 -0.1276 0.065 Uiso 1 1 calc R
C22 C 1.0461(15) 0.3171(10) -0.2023(5) 0.072(2) Uani 1 1 d .
H22 H 0.9613 0.3101 -0.2504 0.087 Uiso 1 1 calc R
C23 C 1.2889(13) 0.2392(9) -0.2056(4) 0.0602(17) Uani 1 1 d .
H23 H 1.3641 0.1835 -0.2567 0.072 Uiso 1 1 calc R
C24 C 1.4134(10) 0.2449(8) -0.1347(4) 0.0536(15) Uani 1 1 d .
H24 H 1.5731 0.1914 -0.1371 0.064 Uiso 1 1 calc R
C25 C 1.2440(10) 0.5000(8) 0.1745(4) 0.0390(13) Uani 1 1 d .
C26 C 1.4559(10) 0.4628(8) 0.2106(4) 0.0462(14) Uani 1 1 d .
H26 H 1.5915 0.4038 0.1785 0.055 Uiso 1 1 calc R
C27 C 1.4623(11) 0.5151(8) 0.2957(4) 0.0504(15) Uani 1 1 d .
H27 H 1.6038 0.4873 0.3225 0.060 Uiso 1 1 calc R
C28 C 1.2673(10) 0.6059(8) 0.3410(4) 0.0434(13) Uani 1 1 d .
C29 C 1.0600(11) 0.6410(8) 0.3002(4) 0.0518(16) Uani 1 1 d .
H29 H 0.9246 0.7014 0.3319 0.062 Uiso 1 1 calc R
C30 C 1.2529(12) 0.6655(8) 0.4337(4) 0.0531(16) Uani 1 1 d .
C31 C 1.470(3) 0.6698(12) 0.5580(6) 0.147(6) Uani 1 1 d .
H31A H 1.5433 0.7626 0.5503 0.176 Uiso 1 1 calc R
H31B H 1.3113 0.7174 0.5827 0.176 Uiso 1 1 calc R
C32 C 1.574(3) 0.5517(14) 0.6177(7) 0.202(8) Uani 1 1 d .
H32A H 1.5709 0.4405 0.6034 0.303 Uiso 1 1 calc R
H32B H 1.4984 0.5713 0.6783 0.303 Uiso 1 1 calc R
H32C H 1.7324 0.5529 0.6170 0.303 Uiso 1 1 calc R

loop_
_atom_site_aniso_label
_atom_site_aniso_U_11
_atom_site_aniso_U_22
_atom_site_aniso_U_33
_atom_site_aniso_U_23
_atom_site_aniso_U_13
_atom_site_aniso_U_12
S1 0.0502(10) 0.0735(12) 0.0584(11) -0.0175(9) -0.0027(8) -0.0065(8)
S2 0.0498(10) 0.0744(12) 0.0582(11) -0.0111(9) -0.0096(8) -0.0124(9)
O1 0.071(3) 0.109(4) 0.081(3) -0.057(3) 0.008(3) -0.013(3)
O2 0.062(3) 0.067(3) 0.056(3) -0.017(2) -0.015(2) -0.008(2)
O3 0.085(4) 0.074(3) 0.065(3) -0.030(3) 0.007(3) -0.014(3)
O4 0.097(4) 0.078(3) 0.058(3) -0.028(3) -0.032(3) -0.002(3)
N2 0.034(3) 0.058(3) 0.050(3) -0.012(2) -0.002(2) -0.008(2)
N4 0.043(3) 0.057(3) 0.045(3) -0.011(2) -0.008(2) -0.011(2)
C1 0.038(3) 0.039(3) 0.037(3) -0.003(2) -0.001(2) -0.009(2)
C2 0.049(3) 0.030(2) 0.019(2) 0.0057(19) -0.012(2) -0.019(2)
C3 0.042(3) 0.047(3) 0.044(3) 0.001(3) -0.006(3) -0.013(3)
C4 0.037(3) 0.052(3) 0.038(3) -0.004(3) -0.008(2) -0.011(3)
C5 0.055(4) 0.071(4) 0.039(3) -0.012(3) 0.003(3) -0.021(4)
C6 0.074(5) 0.087(5) 0.040(3) -0.013(3) 0.003(3) -0.033(4)
C7 0.076(5) 0.086(5) 0.033(3) -0.004(3) -0.015(3) -0.033(4)
C8 0.046(4) 0.071(4) 0.054(4) 0.011(3) -0.010(3) -0.011(3)
C9 0.040(3) 0.040(3) 0.040(3) -0.003(2) -0.001(2) -0.009(3)
C10 0.039(3) 0.052(4) 0.055(4) -0.008(3) -0.002(3) -0.011(3)
C11 0.040(3) 0.059(4) 0.054(4) -0.006(3) -0.002(3) -0.005(3)
C12 0.040(3) 0.041(3) 0.042(3) -0.005(2) -0.008(2) -0.008(2)
C13 0.038(3) 0.052(4) 0.048(3) -0.007(3) -0.006(3) -0.008(3)
C14 0.058(4) 0.049(4) 0.045(3) -0.008(3) -0.004(3) -0.012(3)
C15 0.089(6) 0.083(5) 0.068(4) -0.024(4) -0.006(4) -0.033(5)
C16 0.125(8) 0.095(6) 0.060(5) -0.026(4) -0.007(5) -0.031(6)
C17 0.031(3) 0.045(3) 0.046(3) 0.000(3) -0.008(2) -0.012(2)
C18 0.052(3) 0.024(2) 0.015(2) -0.0034(17) 0.0057(19) -0.015(2)
C19 0.046(3) 0.042(3) 0.042(3) -0.001(3) -0.001(2) -0.015(3)
C20 0.044(3) 0.048(4) 0.041(3) 0.002(3) -0.006(2) -0.015(3)
C21 0.050(4) 0.063(4) 0.051(4) -0.008(3) -0.013(3) -0.013(3)
C22 0.094(6) 0.072(5) 0.062(4) -0.003(4) -0.021(4) -0.037(5)
C23 0.070(5) 0.068(4) 0.046(3) -0.014(3) -0.005(3) -0.021(4)
C24 0.039(3) 0.060(4) 0.057(4) -0.015(3) 0.003(3) -0.007(3)
C25 0.043(3) 0.040(3) 0.034(3) -0.001(2) -0.002(2) -0.013(2)
C26 0.031(3) 0.060(4) 0.043(3) -0.006(3) -0.003(2) -0.008(3)
C27 0.050(4) 0.061(4) 0.041(3) -0.004(3) -0.009(3) -0.017(3)
C28 0.046(3) 0.044(3) 0.041(3) -0.007(2) 0.000(2) -0.014(3)
C29 0.047(4) 0.050(4) 0.052(4) -0.014(3) 0.004(3) -0.005(3)
C30 0.059(4) 0.050(4) 0.049(3) -0.009(3) -0.005(3) -0.013(3)
C31 0.278(17) 0.086(6) 0.071(5) -0.035(5) -0.080(8) -0.008(8)
C32 0.36(2) 0.111(8) 0.068(5) -0.044(5) -0.106(9) 0.086(10)

loop_
_atom_type_symbol
_atom_type_description
_atom_type_scat_dispersion_real
_atom_type_scat_dispersion_imag
_atom_type_scat_source
C C 0.0033 0.0016 'International Tables Vol C Tables 4.2.6.8 and 6.1.1.4'
H H 0.0000 0.0000 'International Tables Vol C Tables 4.2.6.8 and 6.1.1.4'
N N 0.0061 0.0033 'International Tables Vol C Tables 4.2.6.8 and 6.1.1.4'
O O 0.0106 0.0060 'International Tables Vol C Tables 4.2.6.8 and 6.1.1.4'
S S 0.1246 0.1234 'International Tables Vol C Tables 4.2.6.8 and 6.1.1.4'

loop_
_geom_angle_atom_site_label_1
_geom_angle_atom_site_label_2
_geom_angle_atom_site_label_3
_geom_angle
C1 S1 C4 90.6(3)
C20 S2 C17 92.1(3)
C14 O2 C15 118.1(5)
C30 O4 C31 115.3(7)
C13 N2 C9 118.6(5)
C25 N4 C29 115.2(5)
C2 C1 S1 119.8(4)
C2 C1 C9 123.1(5)
C9 C1 S1 117.2(4)
C1 C2 C3 100.2(4)
C4 C3 C2 117.1(5)
C4 C3 C8 118.4(6)
C8 C3 C2 124.5(5)
C3 C4 S1 112.4(4)
C5 C4 S1 125.4(5)
C5 C4 C3 122.2(6)
C4 C5 H5 120.6
C4 C5 C6 118.7(7)
C6 C5 H5 120.6
C5 C6 H6 119.8
C7 C6 C5 120.5(7)
C7 C6 H6 119.8
C6 C7 H7 119.0
C6 C7 C8 122.0(6)
C8 C7 H7 119.0
C3 C8 H8 120.9
C7 C8 C3 118.1(6)
C7 C8 H8 120.9
N2 C9 C1 116.8(5)
N2 C9 C10 122.3(5)
C10 C9 C1 120.9(5)
C9 C10 H10 120.4
C11 C10 C9 119.2(6)
C11 C10 H10 120.4
C10 C11 H11 120.1
C10 C11 C12 119.7(6)
C12 C11 H11 120.1
C11 C12 C13 118.0(6)
C11 C12 C14 120.3(6)
C13 C12 C14 121.7(6)
N2 C13 C12 122.1(6)
N2 C13 H13 119.0
C12 C13 H13 119.0
O1 C14 O2 125.7(6)
O1 C14 C12 121.1(6)
O2 C14 C12 113.1(5)
O2 C15 H15A 109.8
O2 C15 H15B 109.8
O2 C15 C16 109.6(6)
H15A C15 H15B 108.2
C16 C15 H15A 109.8
C16 C15 H15B 109.8
C15 C16 H16A 109.5
C15 C16 H16B 109.5
C15 C16 H16C 109.5
H16A C16 H16B 109.5
H16A C16 H16C 109.5
H16B C16 H16C 109.5
C18 C17 S2 117.1(4)
C25 C17 S2 118.2(4)
C25 C17 C18 124.6(5)
C17 C18 C19 102.4(4)
C20 C19 C18 115.8(5)
C20 C19 C24 117.9(5)
C24 C19 C18 126.3(5)
C19 C20 S2 112.4(4)
C21 C20 S2 126.7(5)
C21 C20 C19 120.8(6)
C20 C21 H21 120.0
C22 C21 C20 120.0(7)
C22 C21 H21 120.0
C21 C22 H22 119.9
C21 C22 C23 120.2(7)
C23 C22 H22 119.9
C22 C23 H23 119.8
C24 C23 C22 120.4(6)
C24 C23 H23 119.8
C19 C24 H24 119.7
C23 C24 C19 120.7(6)
C23 C24 H24 119.7
N4 C25 C17 115.3(5)
N4 C25 C26 123.7(5)
C26 C25 C17 121.0(5)
C25 C26 H26 121.0
C25 C26 C27 118.1(5)
C27 C26 H26 121.0
C26 C27 H27 119.4
C28 C27 C26 121.1(6)
C28 C27 H27 119.4
C27 C28 C29 117.8(6)
C27 C28 C30 125.7(6)
C29 C28 C30 116.4(6)
N4 C29 C28 124.0(6)
N4 C29 H29 118.0
C28 C29 H29 118.0
O3 C30 O4 124.0(6)
O3 C30 C28 125.6(7)
O4 C30 C28 110.3(6)
O4 C31 H31A 108.1
O4 C31 H31B 108.1
H31A C31 H31B 107.3
C32 C31 O4 116.9(8)
C32 C31 H31A 108.1
C32 C31 H31B 108.1
C31 C32 H32A 109.5
C31 C32 H32B 109.5
C31 C32 H32C 109.5
H32A C32 H32B 109.5
H32A C32 H32C 109.5
H32B C32 H32C 109.5

loop_
_geom_bond_atom_site_label_1
_geom_bond_atom_site_label_2
_geom_bond_distance
S1 C1 1.702(5)
S1 C4 1.745(6)
S2 C17 1.724(6)
S2 C20 1.703(6)
O1 C14 1.217(8)
O2 C14 1.333(8)
O2 C15 1.461(8)
O3 C30 1.201(8)
O4 C30 1.328(8)
O4 C31 1.463(8)
N2 C9 1.345(8)
N2 C13 1.338(8)
N4 C25 1.357(8)
N4 C29 1.367(8)
C1 C2 1.487(8)
C1 C9 1.488(8)
C2 C3 1.548(8)
C3 C4 1.380(8)
C3 C8 1.422(8)
C4 C5 1.372(8)
C5 H5 0.9300
C5 C6 1.374(10)
C6 H6 0.9300
C6 C7 1.366(10)
C7 H7 0.9300
C7 C8 1.373(10)
C8 H8 0.9300
C9 C10 1.387(8)
C10 H10 0.9300
C10 C11 1.359(9)
C11 H11 0.9300
C11 C12 1.392(8)
C12 C13 1.404(7)
C12 C14 1.484(8)
C13 H13 0.9300
C15 H15A 0.9700
C15 H15B 0.9700
C15 C16 1.466(10)
C16 H16A 0.9600
C16 H16B 0.9600
C16 H16C 0.9600
C17 C18 1.475(7)
C17 C25 1.456(8)
C18 C19 1.531(7)
C19 C20 1.408(8)
C19 C24 1.410(8)
C20 C21 1.389(8)
C21 H21 0.9300
C21 C22 1.357(10)
C22 H22 0.9300
C22 C23 1.411(11)
C23 H23 0.9300
C23 C24 1.357(9)
C24 H24 0.9300
C25 C26 1.370(8)
C26 H26 0.9300
C26 C27 1.375(8)
C27 H27 0.9300
C27 C28 1.347(8)
C28 C29 1.379(9)
C28 C30 1.484(8)
C29 H29 0.9300
C31 H31A 0.9700
C31 H31B 0.9700
C31 C32 1.255(12)
C32 H32A 0.9600
C32 H32B 0.9600
C32 H32C 0.9600
